data_2226195
loop_
_publ_author_name
'Fu, Xue-qun'

_publ_section_title
;
 4-Iodoanilinium nitrate
;
_journal_coeditor_code JH2153
_journal_issue 6
_journal_name_full 'Acta Crystallographica Section E'
_journal_page_first o1326
_journal_paper_doi 10.1107/S1600536810016740
_journal_volume 66
_journal_year 2010
_chemical_formula_iupac 'C6 H7 I N +, N O3 -'
_chemical_formula_moiety 'C6 H7 I N +, N O3 -'
_chemical_formula_sum 'C6 H7 I N2 O3'
_chemical_formula_weight 282.04
_chemical_name_systematic
;
4-iodoanilinium nitrate
;
_space_group_IT_number 14
_symmetry_cell_setting monoclinic
_symmetry_space_group_name_Hall '-P 2ybc'
_symmetry_space_group_name_H-M 'P 1 21/c 1'
_atom_sites_solution_hydrogens geom
_atom_sites_solution_primary direct
_atom_sites_solution_secondary difmap
_audit_creation_method SHELXL-97
_cell_angle_alpha 90.00
_cell_angle_beta 110.11(3)
_cell_angle_gamma 90.00
_cell_formula_units_Z 8
_cell_length_a 21.847(4)
_cell_length_b 5.6103(11)
_cell_length_c 15.928(3)
_cell_measurement_reflns_used 7323
_cell_measurement_temperature 298(2)
_cell_measurement_theta_max 27.635
_cell_measurement_theta_min 3.205
_cell_volume 1833.2(7)
_computing_cell_refinement 'CrystalClear (Rigaku, 2005)'
_computing_data_collection 'CrystalClear (Rigaku, 2005)'
_computing_data_reduction 'CrystalClear (Rigaku, 2005)'
_computing_molecular_graphics 'SHELXTL (Sheldrick, 2008)'
_computing_publication_material 'PRPKAPPA (Ferguson, 1999)'
_computing_structure_refinement 'SHELXL97 (Sheldrick, 2008)'
_computing_structure_solution 'SHELXS97 (Sheldrick, 2008)'
_diffrn_ambient_temperature 298(2)
_diffrn_detector_area_resol_mean 13.6612
_diffrn_measured_fraction_theta_full 0.997
_diffrn_measured_fraction_theta_max 0.997
_diffrn_measurement_device_type 'Rigaku SCXmini diffractometer'
_diffrn_measurement_method '\w scans'
_diffrn_radiation_monochromator graphite
_diffrn_radiation_source 'fine-focus sealed tube'
_diffrn_radiation_type MoK\a
_diffrn_radiation_wavelength 0.71073
_diffrn_reflns_av_R_equivalents 0.0405
_diffrn_reflns_av_sigmaI/netI 0.0344
_diffrn_reflns_limit_h_max 28
_diffrn_reflns_limit_h_min -28
_diffrn_reflns_limit_k_max 7
_diffrn_reflns_limit_k_min -7
_diffrn_reflns_limit_l_max 20
_diffrn_reflns_limit_l_min -20
_diffrn_reflns_number 17732
_diffrn_reflns_theta_full 27.48
_diffrn_reflns_theta_max 27.48
_diffrn_reflns_theta_min 3.20
_diffrn_standards_number 0
_exptl_absorpt_coefficient_mu 3.465
_exptl_absorpt_correction_T_max 0.5
_exptl_absorpt_correction_T_min 0.5
_exptl_absorpt_correction_type multi-scan
_exptl_absorpt_process_details '(CrystalClear; Rigaku, 2005)'
_exptl_crystal_colour Colourless
_exptl_crystal_density_diffrn 2.044
_exptl_crystal_density_method 'not measured'
_exptl_crystal_description Prism
_exptl_crystal_F_000 1072
_exptl_crystal_size_max 0.4000
_exptl_crystal_size_mid 0.3000
_exptl_crystal_size_min 0.2000
_refine_diff_density_max 1.070
_refine_diff_density_min -0.780
_refine_ls_extinction_method none
_refine_ls_goodness_of_fit_ref 1.132
_refine_ls_hydrogen_treatment constr
_refine_ls_matrix_type full
_refine_ls_number_parameters 217
_refine_ls_number_reflns 4196
_refine_ls_number_restraints 0
_refine_ls_restrained_S_all 1.132
_refine_ls_R_factor_all 0.0763
_refine_ls_R_factor_gt 0.0560
_refine_ls_shift/su_max 0.000
_refine_ls_shift/su_mean 0.000
_refine_ls_structure_factor_coef Fsqd
_refine_ls_weighting_details 'calc w=1/[\s^2^(Fo^2^)+(0.0174P)^2^+9.5262P] where P=(Fo^2^+2Fc^2^)/3'
_refine_ls_weighting_scheme calc
_refine_ls_wR_factor_gt 0.1054
_refine_ls_wR_factor_ref 0.1123
_reflns_number_gt 3075
_reflns_number_total 4196
_reflns_threshold_expression I>2sigma(I)
_cod_data_source_file jh2153.cif
_cod_data_source_block I
_cod_original_cell_volume 1833.2(6)
_cod_original_sg_symbol_H-M 'P 21/c'
_cod_database_code 2226195
_cod_database_fobs_code 2226195

loop_
_symmetry_equiv_pos_as_xyz
'x, y, z'
'-x, y+1/2, -z+1/2'
'-x, -y, -z'
'x, -y-1/2, z-1/2'

loop_
_atom_site_type_symbol
_atom_site_label
_atom_site_fract_x
_atom_site_fract_y
_atom_site_fract_z
_atom_site_U_iso_or_equiv
_atom_site_adp_type
_atom_site_calc_flag
_atom_site_refinement_flags
_atom_site_occupancy
_atom_site_disorder_assembly
_atom_site_disorder_group
I I2 0.38469(2) 0.37839(12) 0.76874(3) 0.0735(2) Uani d . 1 . .
C C10 0.5931(3) 0.3846(12) 0.9095(4) 0.0471(15) Uani d . 1 . .
H H10A 0.6281 0.2874 0.9120 0.056 Uiso calc R 1 . .
N N2 0.6682(3) 0.6372(10) 1.0215(4) 0.0513(14) Uani d . 1 . .
H H2B 0.6678 0.7709 1.0513 0.062 Uiso calc R 1 . .
H H2C 0.6947 0.6550 0.9901 0.062 Uiso calc R 1 . .
H H2D 0.6823 0.5174 1.0599 0.062 Uiso calc R 1 . .
C C11 0.5297(3) 0.3288(13) 0.8534(4) 0.0507(16) Uani d . 1 . .
H H11A 0.5224 0.1926 0.8181 0.061 Uiso calc R 1 . .
C C9 0.6020(3) 0.5850(11) 0.9604(4) 0.0412(14) Uani d . 1 . .
C C8 0.5520(3) 0.7336(12) 0.9573(4) 0.0503(16) Uani d . 1 . .
H H8A 0.5596 0.8706 0.9923 0.060 Uiso calc R 1 . .
C C12 0.4790(3) 0.4729(12) 0.8504(4) 0.0448(15) Uani d . 1 . .
C C7 0.4894(3) 0.6768(13) 0.9008(5) 0.0514(16) Uani d . 1 . .
H H7A 0.4546 0.7769 0.8973 0.062 Uiso calc R 1 . .
I I1 0.11990(2) 0.89729(11) 0.38039(3) 0.06947(19) Uani d . 1 . .
C C3 -0.1001(3) 1.0935(11) 0.3605(4) 0.0424(14) Uani d . 1 . .
N N1 -0.1670(2) 1.1490(10) 0.3549(4) 0.0528(14) Uani d . 1 . .
H H1B -0.1941 1.0391 0.3218 0.063 Uiso calc R 1 . .
H H1C -0.1783 1.2916 0.3299 0.063 Uiso calc R 1 . .
H H1D -0.1694 1.1499 0.4096 0.063 Uiso calc R 1 . .
C C6 0.0249(3) 0.9855(12) 0.3725(4) 0.0451(15) Uani d . 1 . .
C C2 -0.0884(3) 0.8935(12) 0.3196(4) 0.0520(16) Uani d . 1 . .
H H2A -0.1228 0.7944 0.2883 0.062 Uiso calc R 1 . .
C C4 -0.0498(3) 1.2412(12) 0.4073(4) 0.0497(16) Uani d . 1 . .
H H4A -0.0581 1.3774 0.4349 0.060 Uiso calc R 1 . .
C C5 0.0135(3) 1.1858(13) 0.4131(5) 0.0543(17) Uani d . 1 . .
H H5A 0.0479 1.2850 0.4445 0.065 Uiso calc R 1 . .
C C1 -0.0264(3) 0.8386(12) 0.3247(4) 0.0511(16) Uani d . 1 . .
H H1A -0.0185 0.7033 0.2962 0.061 Uiso calc R 1 . .
O O6 0.3304(2) -0.1221(9) 0.9162(3) 0.0657(14) Uani d . 1 . .
N N4 0.2778(3) -0.1278(12) 0.8524(4) 0.0553(15) Uani d . 1 . .
O O5 0.2512(3) -0.3234(10) 0.8268(4) 0.0745(16) Uani d . 1 . .
O O4 0.2531(3) 0.0559(11) 0.8148(4) 0.0826(18) Uani d . 1 . .
N N3 0.2248(3) 0.3536(11) 0.5730(4) 0.0560(15) Uani d . 1 . .
O O3 0.2487(3) 0.1485(9) 0.5783(4) 0.0686(15) Uani d . 1 . .
O O2 0.1727(3) 0.3781(10) 0.5883(4) 0.0749(16) Uani d . 1 . .
O O1 0.2517(3) 0.5249(11) 0.5535(5) 0.0885(19) Uani d . 1 . .

loop_
_atom_site_aniso_label
_atom_site_aniso_U_11
_atom_site_aniso_U_22
_atom_site_aniso_U_33
_atom_site_aniso_U_12
_atom_site_aniso_U_13
_atom_site_aniso_U_23
I2 0.0463(3) 0.1119(5) 0.0590(3) -0.0160(3) 0.0141(2) -0.0082(3)
C10 0.044(3) 0.054(4) 0.045(3) 0.005(3) 0.017(3) -0.002(3)
N2 0.048(3) 0.054(4) 0.053(3) -0.010(3) 0.019(3) -0.005(3)
C11 0.059(4) 0.054(4) 0.040(3) -0.003(3) 0.019(3) -0.009(3)
C9 0.038(3) 0.048(4) 0.038(3) -0.005(3) 0.013(3) 0.002(3)
C8 0.060(4) 0.042(4) 0.051(4) -0.005(3) 0.021(3) -0.005(3)
C12 0.043(3) 0.059(4) 0.035(3) -0.004(3) 0.017(3) 0.002(3)
C7 0.045(4) 0.053(4) 0.059(4) 0.007(3) 0.021(3) 0.002(3)
I1 0.0449(3) 0.0962(4) 0.0641(3) 0.0188(3) 0.0146(2) -0.0032(3)
C3 0.043(3) 0.047(4) 0.040(3) 0.003(3) 0.017(3) 0.000(3)
N1 0.043(3) 0.060(4) 0.055(3) 0.006(3) 0.016(3) -0.003(3)
C6 0.044(3) 0.056(4) 0.036(3) 0.014(3) 0.013(3) 0.005(3)
C2 0.051(4) 0.056(4) 0.049(4) -0.007(3) 0.017(3) -0.012(3)
C4 0.055(4) 0.040(4) 0.052(4) 0.004(3) 0.016(3) -0.009(3)
C5 0.047(4) 0.056(4) 0.054(4) 0.000(3) 0.009(3) -0.014(3)
C1 0.059(4) 0.052(4) 0.045(4) -0.001(3) 0.021(3) -0.014(3)
O6 0.058(3) 0.069(4) 0.056(3) 0.000(3) 0.002(2) -0.001(3)
N4 0.044(3) 0.061(4) 0.061(4) -0.004(3) 0.017(3) -0.005(3)
O5 0.063(3) 0.063(3) 0.099(4) -0.019(3) 0.030(3) -0.016(3)
O4 0.069(4) 0.069(4) 0.085(4) 0.000(3) -0.006(3) 0.009(3)
N3 0.046(3) 0.058(4) 0.062(4) 0.005(3) 0.016(3) -0.007(3)
O3 0.061(3) 0.057(3) 0.095(4) 0.015(3) 0.037(3) -0.001(3)
O2 0.055(3) 0.071(4) 0.114(5) 0.008(3) 0.048(3) -0.007(3)
O1 0.070(4) 0.063(4) 0.143(6) 0.001(3) 0.050(4) 0.010(4)

loop_
_atom_type_symbol
_atom_type_description
_atom_type_scat_dispersion_real
_atom_type_scat_dispersion_imag
_atom_type_scat_source
C C 0.0033 0.0016 'International Tables Vol C Tables 4.2.6.8 and 6.1.1.4'
I I -0.4742 1.8119 'International Tables Vol C Tables 4.2.6.8 and 6.1.1.4'
N N 0.0061 0.0033 'International Tables Vol C Tables 4.2.6.8 and 6.1.1.4'
O O 0.0106 0.0060 'International Tables Vol C Tables 4.2.6.8 and 6.1.1.4'
H H 0.0000 0.0000 'International Tables Vol C Tables 4.2.6.8 and 6.1.1.4'

loop_
_geom_angle_atom_site_label_1
_geom_angle_atom_site_label_2
_geom_angle_atom_site_label_3
_geom_angle_site_symmetry_1
_geom_angle_site_symmetry_3
_geom_angle
_geom_angle_publ_flag
C9 C10 C11 . . 118.2(6) ?
C9 C10 H10A . . 120.9 ?
C11 C10 H10A . . 120.9 ?
C9 N2 H2B . . 109.5 ?
C9 N2 H2C . . 109.5 ?
H2B N2 H2C . . 109.5 ?
C9 N2 H2D . . 109.5 ?
H2B N2 H2D . . 109.5 ?
H2C N2 H2D . . 109.5 ?
C12 C11 C10 . . 120.3(6) ?
C12 C11 H11A . . 119.8 ?
C10 C11 H11A . . 119.8 ?
C10 C9 C8 . . 122.4(6) ?
C10 C9 N2 . . 117.7(6) ?
C8 C9 N2 . . 119.8(6) ?
C9 C8 C7 . . 118.8(6) ?
C9 C8 H8A . . 120.6 ?
C7 C8 H8A . . 120.6 ?
C11 C12 C7 . . 120.5(6) ?
C11 C12 I2 . . 119.2(5) ?
C7 C12 I2 . . 120.3(5) ?
C12 C7 C8 . . 119.8(6) ?
C12 C7 H7A . . 120.1 ?
C8 C7 H7A . . 120.1 ?
C2 C3 C4 . . 120.6(6) ?
C2 C3 N1 . . 119.4(6) ?
C4 C3 N1 . . 120.0(6) ?
C3 N1 H1B . . 109.5 ?
C3 N1 H1C . . 109.5 ?
H1B N1 H1C . . 109.5 ?
C3 N1 H1D . . 109.5 ?
H1B N1 H1D . . 109.5 ?
H1C N1 H1D . . 109.5 ?
C5 C6 C1 . . 120.4(6) ?
C5 C6 I1 . . 120.4(5) ?
C1 C6 I1 . . 119.2(5) ?
C3 C2 C1 . . 120.2(6) ?
C3 C2 H2A . . 119.9 ?
C1 C2 H2A . . 119.9 ?
C3 C4 C5 . . 119.6(6) ?
C3 C4 H4A . . 120.2 ?
C5 C4 H4A . . 120.2 ?
C6 C5 C4 . . 119.6(6) ?
C6 C5 H5A . . 120.2 ?
C4 C5 H5A . . 120.2 ?
C2 C1 C6 . . 119.7(6) ?
C2 C1 H1A . . 120.1 ?
C6 C1 H1A . . 120.1 ?
O4 N4 O5 . . 120.4(6) ?
O4 N4 O6 . . 120.4(6) ?
O5 N4 O6 . . 119.1(7) ?
O1 N3 O2 . . 120.8(6) ?
O1 N3 O3 . . 121.0(6) ?
O2 N3 O3 . . 118.1(6) ?

loop_
_geom_bond_atom_site_label_1
_geom_bond_atom_site_label_2
_geom_bond_site_symmetry_2
_geom_bond_distance
_geom_bond_publ_flag
I2 C12 . 2.091(6) ?
C10 C9 . 1.360(9) ?
C10 C11 . 1.401(9) ?
C10 H10A . 0.9300 ?
N2 C9 . 1.469(7) ?
N2 H2B . 0.8900 ?
N2 H2C . 0.8900 ?
N2 H2D . 0.8900 ?
C11 C12 . 1.359(9) ?
C11 H11A . 0.9300 ?
C9 C8 . 1.361(9) ?
C8 C7 . 1.392(9) ?
C8 H8A . 0.9300 ?
C12 C7 . 1.371(9) ?
C7 H7A . 0.9300 ?
I1 C6 . 2.095(6) ?
C3 C2 . 1.365(9) ?
C3 C4 . 1.373(9) ?
C3 N1 . 1.467(7) ?
N1 H1B . 0.8900 ?
N1 H1C . 0.8900 ?
N1 H1D . 0.8900 ?
C6 C5 . 1.361(9) ?
C6 C1 . 1.389(9) ?
C2 C1 . 1.365(9) ?
C2 H2A . 0.9300 ?
C4 C5 . 1.390(9) ?
C4 H4A . 0.9300 ?
C5 H5A . 0.9300 ?
C1 H1A . 0.9300 ?
O6 N4 . 1.246(7) ?
N4 O4 . 1.221(8) ?
N4 O5 . 1.243(7) ?
N3 O1 . 1.220(8) ?
N3 O2 . 1.253(7) ?
N3 O3 . 1.254(7) ?

loop_
_geom_hbond_atom_site_label_D
_geom_hbond_atom_site_label_H
_geom_hbond_atom_site_label_A
_geom_hbond_site_symmetry_A
_geom_hbond_distance_DH
_geom_hbond_distance_HA
_geom_hbond_distance_DA
_geom_hbond_angle_DHA
N1 H1B O4 3_566 0.89 2.18 2.945(8) 143.5
N1 H1C O2 3_576 0.89 2.24 2.819(8) 122.1
N1 H1C O5 3_566 0.89 2.46 3.010(8) 120.1
N1 H1D O3 3_566 0.89 2.46 2.898(8) 110.6
N1 H1D I1 3_576 0.89 3.15 3.990(6) 157.4
N2 H2B O6 3_667 0.89 2.03 2.892(8) 161.7
N2 H2B O4 3_667 0.89 2.44 3.104(8) 132.0
N2 H2B N4 3_667 0.89 2.55 3.372(8) 153.4
N2 H2C O3 2_656 0.89 1.91 2.795(7) 172.5
N2 H2C N3 2_656 0.89 2.56 3.407(8) 159.2
N2 H2C O1 2_656 0.89 2.59 3.264(8) 132.9
N2 H2D O5 3_657 0.89 2.18 3.018(8) 157.1
N2 H2D O6 3_657 0.89 2.28 3.053(8) 144.6
N2 H2D N4 3_657 0.89 2.58 3.459(9) 170.2
